data_4109452
loop_
_publ_author_name
'Natalia F. Blank'
'Jillian R. Moncarz'
'Tim J. Brunker'
'Corina Scriban'
'Brian J. Anderson'
'Omar Amir'
'David S. Glueck'
'Lev N. Zakharov'
'James A. Golen'
'Christopher D. Incarvito'
'Arnold L. Rheingold'

_publ_section_title
;
 Palladium-Catalyzed Asymmetric Phosphination. Scope, Mechanism, and
 Origin of Enantioselectivity
;
_journal_name_full 'Journal of the American Chemical Society'
_journal_page_first 6847
_journal_page_last 6858
_journal_paper_doi 10.1021/ja070225a
_journal_volume 129
_journal_year 2007
_chemical_formula_sum 'C22 H31 P'
_chemical_formula_weight 326.44
_chemical_name_systematic
; 
 ? 
;
_space_group_IT_number 14
_symmetry_cell_setting monoclinic
_symmetry_space_group_name_Hall '-P 2yn'
_symmetry_space_group_name_H-M 'P 1 21/n 1'
_atom_sites_solution_hydrogens geom
_atom_sites_solution_primary direct
_atom_sites_solution_secondary difmap
_audit_creation_method SHELXL-97
_cell_angle_alpha 90.00
_cell_angle_beta 93.718(3)
_cell_angle_gamma 90.00
_cell_formula_units_Z 4
_cell_length_a 9.3903(14)
_cell_length_b 12.4608(19)
_cell_length_c 16.996(3)
_cell_measurement_temperature 173(2)
_cell_volume 1984.5(5)
_computing_cell_refinement 'Bruker SMART'
_computing_data_collection 'Bruker SMART'
_computing_data_reduction 'Bruker SHELXTL'
_computing_molecular_graphics 'Bruker SHELXTL'
_computing_publication_material 'Bruker SHELXTL'
_computing_structure_refinement 'SHELXL-97 (Sheldrick, 1997)'
_computing_structure_solution 'SHELXS-97 (Sheldrick, 1990)'
_diffrn_ambient_temperature 173(2)
_diffrn_measured_fraction_theta_full 0.980
_diffrn_measured_fraction_theta_max 0.899
_diffrn_measurement_device_type 'CCD area detector'
_diffrn_measurement_method 'phi and omega scans'
_diffrn_radiation_monochromator graphite
_diffrn_radiation_source 'fine-focus sealed tube'
_diffrn_radiation_type MoK\a
_diffrn_radiation_wavelength 0.71073
_diffrn_reflns_av_R_equivalents 0.0431
_diffrn_reflns_av_sigmaI/netI 0.0562
_diffrn_reflns_limit_h_max 10
_diffrn_reflns_limit_h_min -11
_diffrn_reflns_limit_k_max 15
_diffrn_reflns_limit_k_min -14
_diffrn_reflns_limit_l_max 20
_diffrn_reflns_limit_l_min -21
_diffrn_reflns_number 9122
_diffrn_reflns_theta_full 25.00
_diffrn_reflns_theta_max 27.00
_diffrn_reflns_theta_min 2.03
_exptl_absorpt_coefficient_mu 0.138
_exptl_absorpt_correction_T_max 0.9730
_exptl_absorpt_correction_T_min 0.9664
_exptl_absorpt_correction_type multi-scan
_exptl_absorpt_process_details sadabs
_exptl_crystal_colour Colorless
_exptl_crystal_density_diffrn 1.093
_exptl_crystal_description Block
_exptl_crystal_F_000 712
_exptl_crystal_size_max 0.25
_exptl_crystal_size_mid 0.20
_exptl_crystal_size_min 0.20
_refine_diff_density_max 0.622
_refine_diff_density_min -0.480
_refine_diff_density_rms 0.055
_refine_ls_extinction_method none
_refine_ls_goodness_of_fit_ref 1.224
_refine_ls_hydrogen_treatment constr
_refine_ls_matrix_type full
_refine_ls_number_parameters 227
_refine_ls_number_reflns 3879
_refine_ls_number_restraints 0
_refine_ls_restrained_S_all 1.224
_refine_ls_R_factor_all 0.1052
_refine_ls_R_factor_gt 0.0687
_refine_ls_shift/su_max 0.186
_refine_ls_shift/su_mean 0.035
_refine_ls_structure_factor_coef Fsqd
_refine_ls_weighting_details 'calc w=1/[\s^2^(Fo^2^)+(0.1006P)^2^+0.0000P] where P=(Fo^2^+2Fc^2^)/3'
_refine_ls_weighting_scheme calc
_refine_ls_wR_factor_gt 0.1836
_refine_ls_wR_factor_ref 0.2056
_reflns_number_gt 2609
_reflns_number_total 3879
_reflns_threshold_expression >2sigma(I)
_cod_data_source_file ja070225asi20070309_123028_1.cif
_cod_data_source_block glu89
_cod_database_code 4109452

loop_
_symmetry_equiv_pos_as_xyz
'x, y, z'
'-x+1/2, y+1/2, -z+1/2'
'-x, -y, -z'
'x-1/2, -y-1/2, z-1/2'

loop_
_atom_site_label
_atom_site_type_symbol
_atom_site_fract_x
_atom_site_fract_y
_atom_site_fract_z
_atom_site_U_iso_or_equiv
_atom_site_adp_type
_atom_site_occupancy
_atom_site_symmetry_multiplicity
_atom_site_calc_flag
_atom_site_refinement_flags
_atom_site_disorder_assembly
_atom_site_disorder_group
P1 P 0.34663(8) 0.07296(6) 0.05331(5) 0.0355(3) Uani 1 1 d . . .
C1 C 0.2730(3) 0.0226(3) -0.0422(2) 0.0455(9) Uani 1 1 d . . .
H1A H 0.3508 -0.0036 -0.0728 0.068 Uiso 1 1 calc R . .
H1B H 0.2225 0.0807 -0.0711 0.068 Uiso 1 1 calc R . .
H1C H 0.2064 -0.0362 -0.0337 0.068 Uiso 1 1 calc R . .
C2 C 0.4371(3) 0.1970(2) 0.0293(2) 0.0384(7) Uani 1 1 d . . .
C3 C 0.4535(4) 0.2779(3) 0.0846(3) 0.0574(10) Uani 1 1 d . . .
H3A H 0.4078 0.2725 0.1328 0.069 Uiso 1 1 calc R . .
C4 C 0.5363(5) 0.3674(3) 0.0703(3) 0.0749(13) Uani 1 1 d . . .
H4A H 0.5462 0.4230 0.1086 0.090 Uiso 1 1 calc R . .
C5 C 0.6034(4) 0.3759(3) 0.0018(3) 0.0739(14) Uani 1 1 d . . .
H5A H 0.6606 0.4369 -0.0075 0.089 Uiso 1 1 calc R . .
C6 C 0.5880(4) 0.2968(3) -0.0532(3) 0.0658(12) Uani 1 1 d . . .
H6A H 0.6334 0.3033 -0.1013 0.079 Uiso 1 1 calc R . .
C7 C 0.5071(3) 0.2070(3) -0.0397(2) 0.0470(9) Uani 1 1 d . . .
H7A H 0.4993 0.1516 -0.0781 0.056 Uiso 1 1 calc R . .
C8 C 0.1902(3) 0.1189(2) 0.10400(18) 0.0340(7) Uani 1 1 d . . .
C9 C 0.1728(4) 0.0750(2) 0.17952(19) 0.0429(8) Uani 1 1 d . B .
C10 C 0.0501(4) 0.1004(2) 0.2173(2) 0.0485(9) Uani 1 1 d . . .
H10A H 0.0378 0.0701 0.2677 0.058 Uiso 1 1 calc R . .
C11 C -0.0530(4) 0.1668(3) 0.1851(2) 0.0526(10) Uani 1 1 d . . .
C12 C -0.0334(3) 0.2108(2) 0.1122(2) 0.0449(8) Uani 1 1 d . . .
H12A H -0.1046 0.2574 0.0893 0.054 Uiso 1 1 calc R . .
C13 C 0.0861(3) 0.1897(2) 0.07126(19) 0.0359(7) Uani 1 1 d . . .
C14 C 0.2848(4) 0.0026(3) 0.2218(2) 0.0573(11) Uani 1 1 d . . .
H14A H 0.3731 0.0119 0.1926 0.069 Uiso 1 1 calc R A 1
C15 C 0.2592(7) -0.1067(5) 0.2221(5) 0.0598(18) Uani 0.60 1 d P B 1
H15A H 0.3135 -0.1414 0.1819 0.090 Uiso 0.60 1 calc PR B 1
H15B H 0.1571 -0.1200 0.2107 0.090 Uiso 0.60 1 calc PR B 1
H15C H 0.2888 -0.1361 0.2741 0.090 Uiso 0.60 1 calc PR B 1
C16 C 0.3270(9) 0.0429(7) 0.3111(4) 0.072(2) Uani 0.60 1 d P B 1
H16A H 0.3872 0.1070 0.3096 0.108 Uiso 0.60 1 calc PR B 1
H16B H 0.3794 -0.0141 0.3403 0.108 Uiso 0.60 1 calc PR B 1
H16C H 0.2400 0.0601 0.3374 0.108 Uiso 0.60 1 calc PR B 1
C15' C 0.1980(11) -0.0910(8) 0.2667(6) 0.054(2) Uani 0.40 1 d P B 2
H15D H 0.1516 -0.1394 0.2275 0.080 Uiso 0.40 1 calc PR B 2
H15E H 0.1256 -0.0577 0.2978 0.080 Uiso 0.40 1 calc PR B 2
H15F H 0.2651 -0.1318 0.3018 0.080 Uiso 0.40 1 calc PR B 2
C16' C 0.3844(13) 0.0553(9) 0.2628(9) 0.078(4) Uani 0.40 1 d P B 2
H16D H 0.4266 0.1089 0.2291 0.117 Uiso 0.40 1 calc PR B 2
H16E H 0.4585 0.0052 0.2829 0.117 Uiso 0.40 1 calc PR B 2
H16F H 0.3428 0.0914 0.3071 0.117 Uiso 0.40 1 calc PR B 2
C17 C -0.1906(5) 0.1926(3) 0.2253(3) 0.0785(15) Uani 1 1 d . . .
H17A H -0.2646 0.1881 0.1804 0.094 Uiso 1 1 calc R . .
C18 C -0.2384(7) 0.1193(4) 0.2767(5) 0.164(4) Uani 1 1 d . . .
H18A H -0.2338 0.0474 0.2537 0.246 Uiso 1 1 calc R . .
H18B H -0.3373 0.1358 0.2874 0.246 Uiso 1 1 calc R . .
H18C H -0.1784 0.1218 0.3261 0.246 Uiso 1 1 calc R . .
C19 C -0.1955(4) 0.3100(3) 0.2471(3) 0.0666(12) Uani 1 1 d . . .
H19A H -0.2858 0.3257 0.2706 0.100 Uiso 1 1 calc R . .
H19B H -0.1881 0.3539 0.1997 0.100 Uiso 1 1 calc R . .
H19C H -0.1157 0.3267 0.2852 0.100 Uiso 1 1 calc R . .
C20 C 0.0956(3) 0.2447(2) -0.00805(19) 0.0404(8) Uani 1 1 d . . .
H20A H 0.1900 0.2256 -0.0282 0.048 Uiso 1 1 calc R . .
C21 C 0.0904(4) 0.3658(3) -0.0003(2) 0.0593(10) Uani 1 1 d . . .
H21A H 0.1660 0.3896 0.0382 0.089 Uiso 1 1 calc R . .
H21B H -0.0026 0.3873 0.0174 0.089 Uiso 1 1 calc R . .
H21C H 0.1044 0.3988 -0.0516 0.089 Uiso 1 1 calc R . .
C22 C -0.0196(4) 0.2044(3) -0.0677(2) 0.0560(10) Uani 1 1 d . . .
H22A H -0.0123 0.1263 -0.0726 0.084 Uiso 1 1 calc R . .
H22B H -0.0072 0.2377 -0.1191 0.084 Uiso 1 1 calc R . .
H22C H -0.1137 0.2232 -0.0500 0.084 Uiso 1 1 calc R . .

loop_
_atom_site_aniso_label
_atom_site_aniso_U_11
_atom_site_aniso_U_22
_atom_site_aniso_U_33
_atom_site_aniso_U_23
_atom_site_aniso_U_13
_atom_site_aniso_U_12
P1 0.0349(4) 0.0294(4) 0.0428(5) 0.0038(3) 0.0069(4) 0.0039(3)
C1 0.047(2) 0.0391(17) 0.051(2) -0.0106(15) 0.0100(17) -0.0030(14)
C2 0.0274(15) 0.0355(16) 0.051(2) 0.0080(14) -0.0053(15) 0.0027(12)
C3 0.056(2) 0.047(2) 0.068(3) 0.0000(18) -0.009(2) -0.0081(17)
C4 0.064(3) 0.049(2) 0.109(4) -0.003(2) -0.020(3) -0.016(2)
C5 0.040(2) 0.048(2) 0.132(4) 0.028(3) -0.009(3) -0.0123(18)
C6 0.043(2) 0.052(2) 0.104(4) 0.032(2) 0.020(2) 0.0033(17)
C7 0.0354(16) 0.0429(18) 0.064(2) 0.0141(16) 0.0099(17) 0.0089(14)
C8 0.0369(16) 0.0260(14) 0.0395(17) -0.0016(12) 0.0064(14) 0.0004(12)
C9 0.053(2) 0.0328(15) 0.0441(18) 0.0049(14) 0.0108(16) 0.0053(14)
C10 0.064(2) 0.0358(17) 0.048(2) 0.0029(14) 0.0203(18) 0.0005(15)
C11 0.056(2) 0.0335(16) 0.071(3) -0.0039(16) 0.029(2) -0.0009(15)
C12 0.0382(18) 0.0358(16) 0.061(2) 0.0014(15) 0.0080(17) 0.0047(13)
C13 0.0340(16) 0.0262(14) 0.0474(19) -0.0040(12) 0.0019(15) -0.0020(12)
C14 0.070(3) 0.056(2) 0.049(2) 0.0184(17) 0.022(2) 0.0205(19)
C15 0.049(4) 0.045(3) 0.083(5) -0.003(3) -0.023(4) 0.010(3)
C16 0.083(6) 0.082(5) 0.049(4) -0.012(4) -0.011(4) 0.003(4)
C15' 0.060(6) 0.054(6) 0.046(5) 0.021(4) 0.000(5) -0.001(5)
C16' 0.070(8) 0.063(7) 0.096(10) 0.014(7) -0.033(8) -0.022(6)
C17 0.074(3) 0.055(2) 0.114(4) 0.001(2) 0.056(3) 0.007(2)
C18 0.136(5) 0.077(3) 0.300(10) -0.005(5) 0.162(6) -0.013(4)
C19 0.071(3) 0.061(2) 0.070(3) -0.008(2) 0.024(2) 0.018(2)
C20 0.0378(17) 0.0372(16) 0.0456(19) 0.0033(14) -0.0013(16) 0.0047(13)
C21 0.073(3) 0.0381(19) 0.067(3) 0.0113(17) 0.009(2) 0.0086(17)
C22 0.045(2) 0.064(2) 0.058(2) 0.0063(18) -0.0051(19) 0.0065(18)

loop_
_atom_type_symbol
_atom_type_description
_atom_type_scat_dispersion_real
_atom_type_scat_dispersion_imag
_atom_type_scat_source
C C 0.0033 0.0016 'International Tables Vol C Tables 4.2.6.8 and 6.1.1.4'
H H 0.0000 0.0000 'International Tables Vol C Tables 4.2.6.8 and 6.1.1.4'
P P 0.1023 0.0942 'International Tables Vol C Tables 4.2.6.8 and 6.1.1.4'

loop_
_geom_angle_atom_site_label_1
_geom_angle_atom_site_label_2
_geom_angle_atom_site_label_3
_geom_angle
C2 P1 C1 104.27(16)
C2 P1 C8 103.82(13)
C1 P1 C8 104.71(14)
C7 C2 C3 118.1(3)
C7 C2 P1 121.3(3)
C3 C2 P1 120.0(3)
C2 C3 C4 120.4(4)
C5 C4 C3 120.4(4)
C6 C5 C4 119.7(4)
C5 C6 C7 120.6(4)
C2 C7 C6 120.7(4)
C13 C8 C9 119.0(3)
C13 C8 P1 124.4(2)
C9 C8 P1 116.5(2)
C10 C9 C8 118.6(3)
C10 C9 C14 118.8(3)
C8 C9 C14 122.6(3)
C11 C10 C9 122.8(3)
C10 C11 C12 118.1(3)
C10 C11 C17 123.0(3)
C12 C11 C17 118.9(4)
C11 C12 C13 122.4(3)
C8 C13 C12 119.1(3)
C8 C13 C20 123.7(2)
C12 C13 C20 117.2(3)
C16' C14 C15 127.7(7)
C16' C14 C9 113.6(6)
C15 C14 C9 117.9(4)
C16' C14 C16 39.0(6)
C15 C14 C16 109.4(5)
C9 C14 C16 112.0(4)
C16' C14 C15' 118.0(7)
C15 C14 C15' 37.4(4)
C9 C14 C15' 106.9(4)
C16 C14 C15' 83.3(5)
C18 C17 C11 117.9(4)
C18 C17 C19 118.5(4)
C11 C17 C19 110.6(3)
C13 C20 C21 111.6(3)
C13 C20 C22 111.2(3)
C21 C20 C22 111.2(3)

loop_
_geom_bond_atom_site_label_1
_geom_bond_atom_site_label_2
_geom_bond_distance
P1 C2 1.822(3)
P1 C1 1.833(3)
P1 C8 1.842(3)
C2 C7 1.387(4)
C2 C3 1.381(5)
C3 C4 1.390(5)
C4 C5 1.364(7)
C5 C6 1.360(6)
C6 C7 1.379(5)
C8 C13 1.404(4)
C8 C9 1.414(4)
C9 C10 1.391(4)
C9 C14 1.529(5)
C10 C11 1.362(5)
C11 C12 1.377(5)
C11 C17 1.535(4)
C12 C13 1.384(4)
C13 C20 1.520(4)
C14 C16' 1.307(11)
C14 C15 1.383(7)
C14 C16 1.624(8)
C14 C15' 1.640(9)
C17 C18 1.360(7)
C17 C19 1.510(5)
C20 C21 1.515(4)
C20 C22 1.520(5)
